data_7123235
loop_
_publ_author_name
'Kishore, Jugal'
'Thiyagarajan, Subramanian'
'Gunanathan, Chidambaram'

_publ_section_title
;
 Ruthenium(ii)-catalysed direct synthesis of ketazines using secondary
 alcohols
;
_journal_name_full 'Chemical Communications'
_journal_paper_doi 10.1039/C9CC01383K
_journal_year 2019
_chemical_formula_moiety '2(C24 H20 N2)'
_chemical_formula_sum 'C48 H40 N4'
_chemical_formula_weight 672.84
_space_group_crystal_system monoclinic
_space_group_IT_number 14
_space_group_name_Hall '-P 2ybc'
_space_group_name_H-M_alt 'P 1 21/c 1'
_symmetry_space_group_name_Hall '-P 2ybc'
_symmetry_space_group_name_H-M 'P 1 21/c 1'
_atom_sites_solution_hydrogens geom
_atom_sites_solution_primary direct
_audit_creation_date 2019-03-19
_audit_creation_method
;
Olex2 1.2
(compiled 2017.03.28 svn.r3405 for OlexSys, GUI svn.r5337)
;
_audit_update_record
;
2019-03-20 deposited with the CCDC.    2019-03-21 downloaded from the CCDC.
;
_cell_angle_alpha 90
_cell_angle_beta 100.656(3)
_cell_angle_gamma 90
_cell_formula_units_Z 1
_cell_length_a 18.8305(5)
_cell_length_b 5.31570(13)
_cell_length_c 9.2092(2)
_cell_measurement_reflns_used 5505
_cell_measurement_temperature 298.21(10)
_cell_measurement_theta_max 76.1770
_cell_measurement_theta_min 4.8600
_cell_volume 905.92(4)
_computing_cell_refinement 'CrysAlisPro 1.171.39.46b (Rigaku OD, 2018)'
_computing_data_collection 'CrysAlisPro 1.171.39.46b (Rigaku OD, 2018)'
_computing_data_reduction 'CrysAlisPro 1.171.39.46b (Rigaku OD, 2018)'
_computing_molecular_graphics 'Olex2 (Dolomanov et al., 2009)'
_computing_publication_material 'Olex2 (Dolomanov et al., 2009)'
_computing_structure_refinement 'ShelXL (Sheldrick, 2015)'
_computing_structure_solution 'ShelXT (Sheldrick, 2015)'
_diffrn_ambient_environment air
_diffrn_ambient_temperature 298.21(10)
_diffrn_detector 'CCD plate'
_diffrn_detector_type 'Pilatus 200K'
_diffrn_measured_fraction_theta_full 0.999
_diffrn_measured_fraction_theta_max 0.971
_diffrn_measurement_details
;
List of Runs (angles in degrees, time in seconds):

  # Type    Start    End  Width  t~exp~   \w     \q     \k     \f   Frames
#--------------------------------------------------------------------------
  1  \w    -61.00 -12.00   0.50    1.15    --    0.00 143.00  33.00   98
  2  \w    -51.00  -4.00   0.50    1.15    --    0.00 127.00-136.00   94
  3  \w     39.00 119.00   0.50    4.62    --  102.08-127.00 148.00  160
  4  \w     41.00 131.00   0.50    4.62    --  102.08-143.00 -21.00  180
  5  \w     84.00 163.00   0.50    4.62    --  102.08 143.00  33.00  158
  6  \w     93.00 165.00   0.50    4.62    --  102.08 127.00-136.00  144
  7  \w     -1.00  65.00   0.50    1.15    --    0.00  37.00 -90.00  132
  8  \w     -1.00  65.00   0.50    1.15    --    0.00  37.00-150.00  132
  9  \w     36.00 103.00   0.50    4.62    --  102.08 -30.00  60.00  134
 10  \w    100.00 170.00   0.50    4.62    --  102.08  15.00-120.00  140
 11  \w     94.00 166.00   0.50    4.62    --  102.08 125.00   0.00  144
 12  \w     40.00 114.00   0.50    4.62    --  102.08 -61.00  30.00  148
 13  \w     91.00 164.00   0.50    4.62    --  102.08  61.00 150.00  146
 14  \w     40.00 114.00   0.50    4.62    --  102.08 -61.00 -30.00  148
 15  \w    100.00 165.00   0.50    4.62    --  102.08  45.00  30.00  130
 16  \w     94.00 166.00   0.50    4.62    --  102.08 125.00 -90.00  144
 17  \w    100.00 165.00   0.50    4.62    --  102.08  45.00 150.00  130
 18  \w     -1.00  47.00   0.50    1.15    --    0.00  37.00 -30.00   96
 19  \w     -1.00  67.00   0.50    1.15    --    0.00  19.00 150.00  136
;
_diffrn_measurement_device 'four-circle diffractometer'
_diffrn_measurement_device_type 'SuperNova, Dual, Cu at home/near, Pilatus 200K'
_diffrn_measurement_method '\w scans'
_diffrn_orient_matrix_type 'CrysAlisPro convention (1999,Acta A55,543-557)'
_diffrn_orient_matrix_UB_11 -0.0825508000
_diffrn_orient_matrix_UB_12 0.0187003000
_diffrn_orient_matrix_UB_13 -0.0496540000
_diffrn_orient_matrix_UB_21 -0.0093611000
_diffrn_orient_matrix_UB_22 -0.2440768000
_diffrn_orient_matrix_UB_23 0.0847284000
_diffrn_orient_matrix_UB_31 -0.0049191000
_diffrn_orient_matrix_UB_32 0.1551491000
_diffrn_orient_matrix_UB_33 0.1390903000
_diffrn_radiation_monochromator mirror
_diffrn_radiation_probe x-ray
_diffrn_radiation_type CuK\a
_diffrn_radiation_wavelength 1.54184
_diffrn_reflns_av_R_equivalents 0.0318
_diffrn_reflns_av_unetI/netI 0.0189
_diffrn_reflns_Laue_measured_fraction_full 0.999
_diffrn_reflns_Laue_measured_fraction_max 0.971
_diffrn_reflns_limit_h_max 23
_diffrn_reflns_limit_h_min -23
_diffrn_reflns_limit_k_max 6
_diffrn_reflns_limit_k_min -6
_diffrn_reflns_limit_l_max 11
_diffrn_reflns_limit_l_min -10
_diffrn_reflns_number 6917
_diffrn_reflns_point_group_measured_fraction_full 0.999
_diffrn_reflns_point_group_measured_fraction_max 0.971
_diffrn_reflns_theta_full 67.684
_diffrn_reflns_theta_max 76.402
_diffrn_reflns_theta_min 4.779
_diffrn_source 'micro-focus sealed X-ray tube'
_diffrn_source_type 'SuperNova (Cu) X-ray Source'
_exptl_absorpt_coefficient_mu 0.556
_exptl_absorpt_correction_T_max 1.00000
_exptl_absorpt_correction_T_min 0.48271
_exptl_absorpt_correction_type multi-scan
_exptl_absorpt_process_details
;
CrysAlisPro 1.171.39.46b (Rigaku Oxford Diffraction, 2018)
Empirical absorption correction using spherical harmonics,
 implemented in SCALE3 ABSPACK scaling algorithm.
;
_exptl_crystal_colour 'clear orangish orange'
_exptl_crystal_colour_lustre clear
_exptl_crystal_colour_modifier orangish
_exptl_crystal_colour_primary orange
_exptl_crystal_density_diffrn 1.233
_exptl_crystal_description block
_exptl_crystal_F_000 356
_exptl_crystal_size_max 0.26
_exptl_crystal_size_mid 0.15
_exptl_crystal_size_min 0.12
_refine_diff_density_max 0.175
_refine_diff_density_min -0.108
_refine_diff_density_rms 0.027
_refine_ls_extinction_coef 0.013(2)
_refine_ls_extinction_expression Fc^*^=kFc[1+0.001xFc^2^\l^3^/sin(2\q)]^-1/4^
_refine_ls_extinction_method 'SHELXL-2016/6 (Sheldrick 2016)'
_refine_ls_goodness_of_fit_ref 1.120
_refine_ls_hydrogen_treatment constr
_refine_ls_matrix_type full
_refine_ls_number_parameters 120
_refine_ls_number_reflns 1849
_refine_ls_number_restraints 0
_refine_ls_restrained_S_all 1.120
_refine_ls_R_factor_all 0.0490
_refine_ls_R_factor_gt 0.0463
_refine_ls_shift/su_max 0.001
_refine_ls_shift/su_mean 0.000
_refine_ls_structure_factor_coef Fsqd
_refine_ls_weighting_details 'w=1/[\s^2^(Fo^2^)+(0.0760P)^2^+0.0750P] where P=(Fo^2^+2Fc^2^)/3'
_refine_ls_weighting_scheme calc
_refine_ls_wR_factor_gt 0.1445
_refine_ls_wR_factor_ref 0.1481
_reflns_Friedel_coverage 0.000
_reflns_number_gt 1652
_reflns_number_total 1849
_reflns_threshold_expression 'I > 2\s(I)'
_cod_data_source_file c9cc01383k2.cif
_cod_data_source_block cg_jk_170f
_cod_database_code 7123235
_shelx_shelxl_version_number 2016/6
_chemical_oxdiff_formula C24H20N2
_shelx_space_group_comment
;
The symmetry employed for this shelxl refinement is uniquely defined
by the following loop, which should always be used as a source of
symmetry information in preference to the above space-group names.
They are only intended as comments.
;
_diffrn_oxdiff_ac3_digest_frames
;
01924910355360586530ce25c95f3d67760003171aa
;
_reflns_odcompleteness_completeness 99.89
_reflns_odcompleteness_iscentric 1
_reflns_odcompleteness_theta 66.97
_olex2_refinement_description
;
1. Fixed Uiso
 At 1.2 times of:
  All C(H) groups
 At 1.5 times of:
  All C(H,H,H) groups
2.a Aromatic/amide H refined with riding coordinates:
 C005(H005), C007(H007), C008(H008), C009(H009), C00A(H00A), C00C(H00E),
 C00D(H00F)
2.b Idealised Me refined as rotating group:
 C00B(H00B,H00C,H00D)
;
_olex2_submission_special_instructions 'No special instructions were received'
_oxdiff_exptl_absorpt_empirical_details
;
Empirical correction (ABSPACK) includes:
- Absorption correction using spherical harmonics
- Frame scaling
;
_oxdiff_exptl_absorpt_empirical_full_max 4.518
_oxdiff_exptl_absorpt_empirical_full_min 0.356

loop_
_space_group_symop_operation_xyz
'x, y, z'
'-x, y+1/2, -z+1/2'
'-x, -y, -z'
'x, -y-1/2, z-1/2'

loop_
_atom_site_label
_atom_site_type_symbol
_atom_site_fract_x
_atom_site_fract_y
_atom_site_fract_z
_atom_site_U_iso_or_equiv
_atom_site_adp_type
_atom_site_occupancy
_atom_site_site_symmetry_order
_atom_site_calc_flag
_atom_site_refinement_flags_posn
N001 N 0.53571(5) 0.5364(2) 0.52624(10) 0.0614(3) Uani 1 1 d .
C002 C 0.58282(6) 0.4011(2) 0.47742(11) 0.0554(3) Uani 1 1 d .
C003 C 0.65935(6) 0.4682(2) 0.53262(11) 0.0554(3) Uani 1 1 d .
C004 C 0.78828(6) 0.3979(2) 0.54493(13) 0.0622(3) Uani 1 1 d .
C005 C 0.71497(6) 0.3358(2) 0.49232(13) 0.0615(3) Uani 1 1 d .
H005 H 0.704200 0.200322 0.428120 0.074 Uiso 1 1 calc R
C006 C 0.80497(7) 0.6033(2) 0.64260(14) 0.0652(4) Uani 1 1 d .
C007 C 0.67722(7) 0.6729(3) 0.63218(15) 0.0682(4) Uani 1 1 d .
H007 H 0.640375 0.764137 0.662336 0.082 Uiso 1 1 calc R
C008 C 0.74688(7) 0.7375(3) 0.68388(16) 0.0759(4) Uani 1 1 d .
H008 H 0.756789 0.873271 0.748086 0.091 Uiso 1 1 calc R
C009 C 0.84565(8) 0.2619(3) 0.50349(17) 0.0808(4) Uani 1 1 d .
H009 H 0.835577 0.125537 0.439715 0.097 Uiso 1 1 calc R
C00A C 0.87823(7) 0.6642(3) 0.69455(18) 0.0824(5) Uani 1 1 d .
H00A H 0.889811 0.799148 0.758806 0.099 Uiso 1 1 calc R
C00B C 0.56465(7) 0.1874(3) 0.37219(17) 0.0872(5) Uani 1 1 d .
H00B H 0.576482 0.031427 0.423538 0.131 Uiso 1 1 calc GR
H00C H 0.591840 0.202397 0.294118 0.131 Uiso 1 1 calc GR
H00D H 0.513936 0.190788 0.331188 0.131 Uiso 1 1 calc GR
C00C C 0.93212(7) 0.5286(3) 0.65216(19) 0.0874(5) Uani 1 1 d .
H00E H 0.980112 0.570668 0.687877 0.105 Uiso 1 1 calc R
C00D C 0.91560(8) 0.3275(4) 0.5556(2) 0.0898(5) Uani 1 1 d .
H00F H 0.952720 0.236689 0.526213 0.108 Uiso 1 1 calc R

loop_
_atom_site_aniso_label
_atom_site_aniso_U_11
_atom_site_aniso_U_22
_atom_site_aniso_U_33
_atom_site_aniso_U_23
_atom_site_aniso_U_13
_atom_site_aniso_U_12
N001 0.0544(6) 0.0699(6) 0.0583(6) -0.0058(4) 0.0069(4) -0.0028(4)
C002 0.0570(6) 0.0617(6) 0.0471(5) 0.0015(4) 0.0086(4) -0.0017(5)
C003 0.0580(6) 0.0599(6) 0.0479(5) 0.0034(4) 0.0088(4) -0.0023(5)
C004 0.0583(7) 0.0680(7) 0.0601(6) 0.0082(5) 0.0104(5) -0.0001(5)
C005 0.0599(7) 0.0657(7) 0.0587(6) -0.0021(5) 0.0100(5) -0.0012(5)
C006 0.0596(7) 0.0683(7) 0.0659(7) 0.0066(5) 0.0067(5) -0.0070(5)
C007 0.0615(7) 0.0709(8) 0.0713(7) -0.0115(6) 0.0096(6) -0.0011(6)
C008 0.0686(8) 0.0757(8) 0.0806(8) -0.0179(6) 0.0064(6) -0.0085(6)
C009 0.0639(8) 0.0909(10) 0.0880(9) -0.0053(8) 0.0153(7) 0.0052(7)
C00A 0.0648(8) 0.0870(10) 0.0915(10) 0.0015(7) 0.0040(7) -0.0147(7)
C00B 0.0621(8) 0.1005(11) 0.0955(10) -0.0405(8) 0.0053(7) -0.0018(7)
C00C 0.0547(7) 0.1017(11) 0.1025(11) 0.0135(9) 0.0062(7) -0.0092(7)
C00D 0.0604(8) 0.1058(12) 0.1046(11) 0.0088(9) 0.0190(7) 0.0090(8)

loop_
_atom_type_symbol
_atom_type_description
_atom_type_scat_dispersion_real
_atom_type_scat_dispersion_imag
_atom_type_scat_source
C C 0.0181 0.0091 'International Tables Vol C Tables 4.2.6.8 and 6.1.1.4'
H H 0.0000 0.0000 'International Tables Vol C Tables 4.2.6.8 and 6.1.1.4'
N N 0.0311 0.0180 'International Tables Vol C Tables 4.2.6.8 and 6.1.1.4'

loop_
_geom_angle_atom_site_label_1
_geom_angle_atom_site_label_2
_geom_angle_atom_site_label_3
_geom_angle
_geom_angle_site_symmetry_3
C002 N001 N001 113.98(12) 3_666
N001 C002 C003 115.84(10) .
N001 C002 C00B 124.26(11) .
C003 C002 C00B 119.91(11) .
C005 C003 C002 121.87(11) .
C005 C003 C007 117.79(11) .
C007 C003 C002 120.33(11) .
C006 C004 C005 119.11(12) .
C009 C004 C005 122.38(13) .
C009 C004 C006 118.51(12) .
C003 C005 C004 122.29(12) .
C003 C005 H005 118.9 .
C004 C005 H005 118.9 .
C004 C006 C008 117.94(11) .
C00A C006 C004 118.78(13) .
C00A C006 C008 123.29(13) .
C003 C007 H007 119.4 .
C008 C007 C003 121.24(12) .
C008 C007 H007 119.4 .
C006 C008 H008 119.2 .
C007 C008 C006 121.62(13) .
C007 C008 H008 119.2 .
C004 C009 H009 119.6 .
C00D C009 C004 120.86(15) .
C00D C009 H009 119.6 .
C006 C00A H00A 119.5 .
C00C C00A C006 121.06(15) .
C00C C00A H00A 119.5 .
C002 C00B H00B 109.5 .
C002 C00B H00C 109.5 .
C002 C00B H00D 109.5 .
H00B C00B H00C 109.5 .
H00B C00B H00D 109.5 .
H00C C00B H00D 109.5 .
C00A C00C H00E 120.0 .
C00A C00C C00D 120.08(13) .
C00D C00C H00E 120.0 .
C009 C00D C00C 120.71(15) .
C009 C00D H00F 119.6 .
C00C C00D H00F 119.6 .

loop_
_geom_bond_atom_site_label_1
_geom_bond_atom_site_label_2
_geom_bond_distance
_geom_bond_site_symmetry_2
N001 N001 1.3967(18) 3_666
N001 C002 1.2861(16) .
C002 C003 1.4803(16) .
C002 C00B 1.4912(17) .
C003 C005 1.3690(17) .
C003 C007 1.4227(18) .
C004 C005 1.4149(17) .
C004 C006 1.4126(19) .
C004 C009 1.4100(19) .
C005 H005 0.9300 .
C006 C008 1.4155(19) .
C006 C00A 1.4116(18) .
C007 H007 0.9300 .
C007 C008 1.3542(18) .
C008 H008 0.9300 .
C009 H009 0.9300 .
C009 C00D 1.361(2) .
C00A H00A 0.9300 .
C00A C00C 1.359(2) .
C00B H00B 0.9600 .
C00B H00C 0.9600 .
C00B H00D 0.9600 .
C00C H00E 0.9300 .
C00C C00D 1.389(2) .
C00D H00F 0.9300 .

loop_
_geom_torsion_atom_site_label_1
_geom_torsion_atom_site_label_2
_geom_torsion_atom_site_label_3
_geom_torsion_atom_site_label_4
_geom_torsion
_geom_torsion_site_symmetry_1
N001 N001 C002 C003 -178.79(10) 3_666
N001 N001 C002 C00B 1.0(2) 3_666
N001 C002 C003 C005 178.40(10) .
N001 C002 C003 C007 -0.65(17) .
C002 C003 C005 C004 -179.75(10) .
C002 C003 C007 C008 -179.95(11) .
C003 C007 C008 C006 -0.6(2) .
C004 C006 C008 C007 0.0(2) .
C004 C006 C00A C00C -0.1(2) .
C004 C009 C00D C00C 0.7(3) .
C005 C003 C007 C008 1.0(2) .
C005 C004 C006 C008 0.27(19) .
C005 C004 C006 C00A -179.96(11) .
C005 C004 C009 C00D 179.66(13) .
C006 C004 C005 C003 0.07(19) .
C006 C004 C009 C00D -0.4(2) .
C006 C00A C00C C00D 0.4(2) .
C007 C003 C005 C004 -0.67(18) .
C008 C006 C00A C00C 179.68(13) .
C009 C004 C005 C003 -179.95(11) .
C009 C004 C006 C008 -179.70(11) .
C009 C004 C006 C00A 0.06(19) .
C00A C006 C008 C007 -179.75(13) .
C00A C00C C00D C009 -0.7(3) .
C00B C002 C003 C005 -1.40(18) .
C00B C002 C003 C007 179.54(13) .
